data_2231796
loop_
_publ_author_name
'Du, Ming-Ming'
'Ng, Seik Weng'

_publ_section_title
;
 Poly[bis(<i>N</i>,<i>N</i>-dimethylacetamide)-1\k<i>O</i>,2\k<i>O</i>-bis(\m~4~-thiophene-2,5-dicarboxylato-1:2:1':2'\k^4^<i>O</i>^2^:<i>O</i>^2'^:<i>O</i>^5^:<i>O</i>^5'^)dizinc]
;
_journal_coeditor_code XU5337
_journal_issue 11
_journal_name_full 'Acta Crystallographica, Section E'
_journal_page_first m1488
_journal_page_last m1488
_journal_paper_doi 10.1107/S160053681103981X
_journal_volume 67
_journal_year 2011
_chemical_formula_iupac '[Zn2 (C6 H2 O4 S)2 (C4 H9 N O)2]'
_chemical_formula_moiety 'C20 H22 N2 O10 S2 Zn2'
_chemical_formula_sum 'C20 H22 N2 O10 S2 Zn2'
_chemical_formula_weight 645.26
_chemical_name_systematic
;
Poly[bis(<i>N</i>,<i>N</i>-dimethylacetamide)-1\k<i>O</i>,2\k<i>O</i>-
bis(\m~4~-thiophene-2,5-dicarboxylato-
1:2:1':2'\k^4^<i>O</i>^2^:<i>O</i>^2'^:<i>O</i>^5^:<i>O</i>^5'^)dizinc]
;
_space_group_IT_number 14
_symmetry_cell_setting monoclinic
_symmetry_space_group_name_Hall '-P 2yn'
_symmetry_space_group_name_H-M 'P 1 21/n 1'
_atom_sites_solution_hydrogens geom
_atom_sites_solution_primary direct
_atom_sites_solution_secondary difmap
_audit_creation_method SHELXL-97
_cell_angle_alpha 90.00
_cell_angle_beta 100.734(2)
_cell_angle_gamma 90.00
_cell_formula_units_Z 2
_cell_length_a 8.4866(2)
_cell_length_b 14.8476(4)
_cell_length_c 10.1406(3)
_cell_measurement_reflns_used 3158
_cell_measurement_temperature 153(2)
_cell_measurement_theta_max 29.65
_cell_measurement_theta_min 2.44
_cell_volume 1255.41(6)
_computing_cell_refinement 'CrysAlis PRO (Agilent, 2010)'
_computing_data_collection 'CrysAlis PRO (Agilent, 2010)'
_computing_data_reduction 'CrysAlis PRO (Agilent, 2010)'
_computing_molecular_graphics 'X-SEED (Barbour, 2001)'
_computing_publication_material 'publCIF (Westrip, 2010)'
_computing_structure_refinement 'SHELXL97 (Sheldrick, 2008)'
_computing_structure_solution 'SHELXS97 (Sheldrick, 2008)'
_diffrn_ambient_temperature 153(2)
_diffrn_detector_area_resol_mean 16.1903
_diffrn_measured_fraction_theta_full 0.986
_diffrn_measured_fraction_theta_max 0.986
_diffrn_measurement_device_type 'Gemini S Ultra'
_diffrn_measurement_method \w
_diffrn_radiation_monochromator graphite
_diffrn_radiation_source 'Enhance (Mo) X-ray Source'
_diffrn_radiation_type MoK\a
_diffrn_radiation_wavelength 0.71073
_diffrn_reflns_av_R_equivalents 0.0293
_diffrn_reflns_av_sigmaI/netI 0.0541
_diffrn_reflns_limit_h_max 11
_diffrn_reflns_limit_h_min -10
_diffrn_reflns_limit_k_max 17
_diffrn_reflns_limit_k_min -19
_diffrn_reflns_limit_l_max 13
_diffrn_reflns_limit_l_min -13
_diffrn_reflns_number 7660
_diffrn_reflns_theta_full 27.50
_diffrn_reflns_theta_max 27.50
_diffrn_reflns_theta_min 2.46
_diffrn_standards_decay_% 0
_diffrn_standards_interval_count 0
_diffrn_standards_interval_time 0
_diffrn_standards_number 0
_exptl_absorpt_coefficient_mu 2.133
_exptl_absorpt_correction_T_max 0.8150
_exptl_absorpt_correction_T_min 0.6749
_exptl_absorpt_correction_type multi-scan
_exptl_absorpt_process_details '(CrysAlis PRO; Agilent, 2010)'
_exptl_crystal_colour colorless
_exptl_crystal_density_diffrn 1.707
_exptl_crystal_density_method 'not measured'
_exptl_crystal_description block
_exptl_crystal_F_000 656
_exptl_crystal_size_max 0.20
_exptl_crystal_size_mid 0.20
_exptl_crystal_size_min 0.10
_refine_diff_density_max 1.132
_refine_diff_density_min -0.549
_refine_ls_extinction_method none
_refine_ls_goodness_of_fit_ref 0.934
_refine_ls_hydrogen_treatment constr
_refine_ls_matrix_type full
_refine_ls_number_parameters 182
_refine_ls_number_reflns 2841
_refine_ls_number_restraints 5
_refine_ls_restrained_S_all 0.942
_refine_ls_R_factor_all 0.0529
_refine_ls_R_factor_gt 0.0339
_refine_ls_shift/su_max 0.001
_refine_ls_shift/su_mean 0.001
_refine_ls_structure_factor_coef Fsqd
_refine_ls_weighting_details 'calc w=1/[\s^2^(Fo^2^)+(0.0535P)^2^] where P=(Fo^2^+2Fc^2^)/3'
_refine_ls_weighting_scheme calc
_refine_ls_wR_factor_gt 0.0823
_refine_ls_wR_factor_ref 0.0886
_reflns_number_gt 1990
_reflns_number_total 2841
_reflns_threshold_expression I>2\s(I)
_cod_data_source_file xu5337.cif
_cod_data_source_block I
_cod_original_sg_symbol_H-M 'P 21/n'
_cod_database_code 2231796
_cod_database_fobs_code 2231796

loop_
_symmetry_equiv_pos_as_xyz
'x, y, z'
'x+1/2, -y+1/2, z+1/2'
'-x, -y, -z'
'-x-1/2, y-1/2, -z-1/2'

loop_
_atom_site_type_symbol
_atom_site_label
_atom_site_fract_x
_atom_site_fract_y
_atom_site_fract_z
_atom_site_U_iso_or_equiv
_atom_site_adp_type
_atom_site_calc_flag
_atom_site_refinement_flags
_atom_site_occupancy
_atom_site_symmetry_multiplicity
_atom_site_disorder_assembly
_atom_site_disorder_group
Zn Zn1 0.64210(4) 0.53115(2) 0.60386(3) 0.02026(12) Uani d . 1 1 . .
S S1 0.70730(9) 0.23894(5) 0.23932(7) 0.02835(19) Uani d . 1 1 . .
O O1 0.7270(3) 0.42738(18) 0.5087(2) 0.0482(7) Uani d . 1 1 . .
O O2 0.5233(3) 0.38003(16) 0.3549(2) 0.0392(6) Uani d . 1 1 . .
O O3 1.0411(4) 0.06503(19) 0.2061(2) 0.0544(8) Uani d . 1 1 . .
O O4 0.8306(3) 0.10976(17) 0.0555(2) 0.0432(6) Uani d . 1 1 . .
O O5 0.8383(3) 0.55742(18) 0.7354(2) 0.0428(6) Uani d D 1 1 . .
N N1 1.0425(3) 0.5890(2) 0.8985(3) 0.0387(7) Uani d D 1 1 . .
C C1 0.6643(4) 0.3774(2) 0.4147(3) 0.0262(7) Uani d . 1 1 . .
C C2 0.7708(4) 0.3090(2) 0.3709(3) 0.0284(7) Uani d . 1 1 . .
C C3 0.9309(5) 0.2970(3) 0.4216(4) 0.0507(10) Uani d . 1 1 . .
H H3 0.9908 0.3328 0.4909 0.061 Uiso calc R 1 1 . .
C C4 0.9958(5) 0.2253(3) 0.3589(4) 0.0550(12) Uani d . 1 1 . .
H H4 1.1043 0.2064 0.3830 0.066 Uiso calc R 1 1 . .
C C5 0.8871(4) 0.1853(2) 0.2597(3) 0.0312(7) Uani d . 1 1 . .
C C6 0.9207(4) 0.1141(2) 0.1669(3) 0.0299(7) Uani d . 1 1 . .
C C7 0.8881(5) 0.6019(3) 0.8283(4) 0.0298(11) Uani d PD 0.720(10) 1 A 1
C C8 0.7793(6) 0.6729(4) 0.8697(5) 0.0425(13) Uani d PD 0.720(10) 1 A 1
H H8A 0.6843 0.6800 0.7990 0.064 Uiso calc PR 0.720(10) 1 A 1
H H8B 0.8368 0.7303 0.8839 0.064 Uiso calc PR 0.720(10) 1 A 1
H H8C 0.7461 0.6544 0.9532 0.064 Uiso calc PR 0.720(10) 1 A 1
C C9 1.0963(7) 0.6473(4) 1.0207(5) 0.0471(14) Uani d PD 0.720(10) 1 A 1
H H9A 1.1523 0.7004 0.9953 0.071 Uiso calc PR 0.720(10) 1 A 1
H H9B 1.1691 0.6128 1.0887 0.071 Uiso calc PR 0.720(10) 1 A 1
H H9C 1.0027 0.6663 1.0573 0.071 Uiso calc PR 0.720(10) 1 A 1
C C10 1.1457(6) 0.5301(4) 0.8593(6) 0.0488(14) Uani d PD 0.720(10) 1 A 1
H H10A 1.2457 0.5612 0.8526 0.073 Uiso calc PR 0.720(10) 1 A 1
H H10B 1.0980 0.5049 0.7716 0.073 Uiso calc PR 0.720(10) 1 A 1
H H10C 1.1683 0.4813 0.9253 0.073 Uiso calc PR 0.720(10) 1 A 1
C C7' 0.9677(10) 0.5478(7) 0.7833(9) 0.0298(11) Uani d PD 0.28 1 A 2
C C8' 1.0369(16) 0.4825(8) 0.6974(13) 0.0425(13) Uani d PD 0.28 1 A 2
H H8'1 0.9955 0.4220 0.7093 0.064 Uiso calc PR 0.279(6) 1 A 2
H H8'2 1.1541 0.4823 0.7234 0.064 Uiso calc PR 0.279(6) 1 A 2
H H8'3 1.0065 0.5004 0.6030 0.064 Uiso calc PR 0.279(6) 1 A 2
C C9' 1.2159(12) 0.5540(10) 0.9429(15) 0.0471(14) Uani d PD 0.28 1 A 2
H H9'1 1.2414 0.5502 1.0411 0.071 Uiso calc PR 0.279(6) 1 A 2
H H9'2 1.2907 0.5955 0.9114 0.071 Uiso calc PR 0.279(6) 1 A 2
H H9'3 1.2254 0.4941 0.9044 0.071 Uiso calc PR 0.279(6) 1 A 2
C C10' 0.9967(18) 0.6518(8) 0.9728(14) 0.0488(14) Uani d PD 0.28 1 A 2
H H10D 1.0135 0.6314 1.0663 0.073 Uiso calc PR 0.279(6) 1 A 2
H H10E 0.8827 0.6648 0.9412 0.073 Uiso calc PR 0.279(6) 1 A 2
H H10F 1.0597 0.7066 0.9669 0.073 Uiso calc PR 0.279(6) 1 A 2

loop_
_atom_site_aniso_label
_atom_site_aniso_U_11
_atom_site_aniso_U_22
_atom_site_aniso_U_33
_atom_site_aniso_U_12
_atom_site_aniso_U_13
_atom_site_aniso_U_23
Zn1 0.02204(18) 0.01473(18) 0.02585(19) -0.00035(14) 0.00927(13) 0.00035(14)
S1 0.0292(4) 0.0271(4) 0.0297(4) 0.0037(3) 0.0078(3) -0.0091(3)
O1 0.0437(16) 0.0457(16) 0.0504(15) 0.0201(12) -0.0037(12) -0.0284(13)
O2 0.0275(13) 0.0387(14) 0.0508(14) 0.0083(10) 0.0055(10) -0.0228(12)
O3 0.071(2) 0.0465(16) 0.0451(15) 0.0326(15) 0.0095(13) -0.0162(13)
O4 0.0420(15) 0.0471(16) 0.0420(14) 0.0071(12) 0.0123(11) -0.0218(12)
O5 0.0324(14) 0.0489(16) 0.0444(14) -0.0157(12) -0.0001(11) 0.0031(13)
N1 0.0342(17) 0.0409(18) 0.0382(16) -0.0090(14) -0.0002(13) 0.0064(14)
C1 0.0343(18) 0.0199(16) 0.0261(16) 0.0037(13) 0.0102(13) 0.0001(13)
C2 0.0320(18) 0.0264(17) 0.0258(15) 0.0058(13) 0.0030(13) -0.0080(13)
C3 0.052(3) 0.052(2) 0.043(2) 0.018(2) -0.0052(17) -0.0188(19)
C4 0.043(2) 0.059(3) 0.056(2) 0.025(2) -0.0071(19) -0.021(2)
C5 0.0386(19) 0.0244(17) 0.0318(16) 0.0068(14) 0.0094(13) -0.0052(14)
C6 0.0369(19) 0.0190(17) 0.0393(19) 0.0001(14) 0.0215(15) -0.0049(14)
C7 0.031(2) 0.025(2) 0.036(2) -0.0063(17) 0.0121(18) 0.0012(18)
C8 0.036(3) 0.044(3) 0.047(3) 0.003(2) 0.007(2) -0.016(2)
C9 0.040(3) 0.057(4) 0.042(3) -0.010(2) 0.002(2) 0.006(2)
C10 0.036(3) 0.052(3) 0.059(3) -0.003(2) 0.010(2) 0.012(3)
C7' 0.031(2) 0.025(2) 0.036(2) -0.0063(17) 0.0121(18) 0.0012(18)
C8' 0.036(3) 0.044(3) 0.047(3) 0.003(2) 0.007(2) -0.016(2)
C9' 0.040(3) 0.057(4) 0.042(3) -0.010(2) 0.002(2) 0.006(2)
C10' 0.036(3) 0.052(3) 0.059(3) -0.003(2) 0.010(2) 0.012(3)

loop_
_atom_type_symbol
_atom_type_description
_atom_type_scat_dispersion_real
_atom_type_scat_dispersion_imag
_atom_type_scat_source
C C 0.0033 0.0016 'International Tables Vol C Tables 4.2.6.8 and 6.1.1.4'
H H 0.0000 0.0000 'International Tables Vol C Tables 4.2.6.8 and 6.1.1.4'
N N 0.0061 0.0033 'International Tables Vol C Tables 4.2.6.8 and 6.1.1.4'
O O 0.0106 0.0060 'International Tables Vol C Tables 4.2.6.8 and 6.1.1.4'
S S 0.1246 0.1234 'International Tables Vol C Tables 4.2.6.8 and 6.1.1.4'
Zn Zn 0.2839 1.4301 'International Tables Vol C Tables 4.2.6.8 and 6.1.1.4'

loop_
_geom_angle_atom_site_label_1
_geom_angle_atom_site_label_2
_geom_angle_atom_site_label_3
_geom_angle_site_symmetry_1
_geom_angle_site_symmetry_3
_geom_angle
O5 Zn1 O1 . . 98.22(11)
O5 Zn1 O2 . 3_666 105.20(10)
O1 Zn1 O2 . 3_666 156.55(10)
O5 Zn1 O4 . 4_766 102.52(10)
O1 Zn1 O4 . 4_766 87.40(12)
O2 Zn1 O4 3_666 4_766 88.65(11)
O5 Zn1 O3 . 2_455 100.14(10)
O1 Zn1 O3 . 2_455 85.99(13)
O2 Zn1 O3 3_666 2_455 88.75(12)
O4 Zn1 O3 4_766 2_455 157.07(10)
O5 Zn1 Zn1 . 3_666 173.08(8)
O1 Zn1 Zn1 . 3_666 75.18(7)
O2 Zn1 Zn1 3_666 3_666 81.37(6)
O4 Zn1 Zn1 4_766 3_666 79.50(7)
O3 Zn1 Zn1 2_455 3_666 77.59(7)
C2 S1 C5 . . 92.59(15)
C1 O1 Zn1 . . 132.8(2)
C1 O2 Zn1 . 3_666 124.3(2)
C6 O3 Zn1 . 2_554 129.6(2)
C6 O4 Zn1 . 4_756 127.4(2)
C7' O5 C7 . . 62.9(5)
C7' O5 Zn1 . . 154.4(5)
C7 O5 Zn1 . . 142.7(3)
C10' N1 C10 . . 156.1(8)
C10' N1 C7' . . 132.4(8)
C10 N1 C7' . . 71.4(5)
C10' N1 C7 . . 81.0(7)
C10 N1 C7 . . 122.9(4)
C10 N1 C9 . . 119.9(4)
C7 N1 C9 . . 117.1(4)
C10' N1 C9' . . 116.2(9)
C7' N1 C9' . . 111.3(7)
O2 C1 O1 . . 126.3(3)
O2 C1 C2 . . 117.6(3)
O1 C1 C2 . . 116.1(3)
C3 C2 C1 . . 126.5(3)
C3 C2 S1 . . 111.2(2)
C1 C2 S1 . . 122.2(2)
C2 C3 C4 . . 111.9(3)
C2 C3 H3 . . 124.0
C4 C3 H3 . . 124.0
C5 C4 C3 . . 113.3(3)
C5 C4 H4 . . 123.4
C3 C4 H4 . . 123.4
C4 C5 C6 . . 126.5(3)
C4 C5 S1 . . 110.7(2)
C6 C5 S1 . . 122.2(2)
O4 C6 O3 . . 125.8(3)
O4 C6 C5 . . 117.2(3)
O3 C6 C5 . . 117.0(3)
O5 C7 N1 . . 120.3(4)
O5 C7 C8 . . 118.2(4)
N1 C7 C8 . . 121.5(4)
N1 C9 H9A . . 109.5
N1 C9 H9B . . 109.5
N1 C9 H9C . . 109.5
N1 C10 H10A . . 109.5
N1 C10 H10B . . 109.5
N1 C10 H10C . . 109.5
O5 C7' N1 . . 125.0(7)
O5 C7' C8' . . 106.8(7)
N1 C7' C8' . . 128.2(8)
C7' C8' H8'1 . . 109.5
C7' C8' H8'2 . . 109.5
H8'1 C8' H8'2 . . 109.5
C7' C8' H8'3 . . 109.5
H8'1 C8' H8'3 . . 109.5
H8'2 C8' H8'3 . . 109.5
N1 C9' H9'1 . . 109.5
N1 C9' H9'2 . . 109.5
H9'1 C9' H9'2 . . 109.5
N1 C9' H9'3 . . 109.5
H9'1 C9' H9'3 . . 109.5
H9'2 C9' H9'3 . . 109.5
N1 C10' H10D . . 109.5
N1 C10' H10E . . 109.5
H10D C10' H10E . . 109.5
N1 C10' H10F . . 109.5
H10D C10' H10F . . 109.5
H10E C10' H10F . . 109.5

loop_
_geom_bond_atom_site_label_1
_geom_bond_atom_site_label_2
_geom_bond_site_symmetry_2
_geom_bond_distance
Zn1 O5 . 1.969(2)
Zn1 O1 . 2.021(2)
Zn1 O2 3_666 2.026(2)
Zn1 O4 4_766 2.041(2)
Zn1 O3 2_455 2.044(2)
Zn1 Zn1 3_666 3.0360(6)
S1 C2 . 1.699(3)
S1 C5 . 1.699(3)
O1 C1 . 1.246(4)
O2 C1 . 1.237(4)
O2 Zn1 3_666 2.026(2)
O3 C6 . 1.257(4)
O3 Zn1 2_554 2.044(2)
O4 C6 . 1.242(4)
O4 Zn1 4_756 2.041(2)
O5 C7' . 1.125(8)
O5 C7 . 1.164(4)
N1 C10' . 1.303(10)
N1 C10 . 1.349(6)
N1 C7' . 1.366(8)
N1 C7 . 1.383(5)
N1 C9 . 1.510(5)
N1 C9' . 1.547(9)
C1 C2 . 1.481(4)
C2 C3 . 1.372(5)
C3 C4 . 1.404(5)
C3 H3 . 0.9500
C4 C5 . 1.367(5)
C4 H4 . 0.9500
C5 C6 . 1.479(4)
C7 C8 . 1.511(6)
C8 H8A . 0.9800
C8 H8B . 0.9800
C8 H8C . 0.9800
C9 H9A . 0.9800
C9 H9B . 0.9800
C9 H9C . 0.9800
C10 H10A . 0.9800
C10 H10B . 0.9800
C10 H10C . 0.9800
C7' C8' . 1.495(10)
C8' H8'1 . 0.9800
C8' H8'2 . 0.9800
C8' H8'3 . 0.9800
C9' H9'1 . 0.9800
C9' H9'2 . 0.9800
C9' H9'3 . 0.9800
C10' H10D . 0.9800
C10' H10E . 0.9800
C10' H10F . 0.9800

loop_
_geom_torsion_atom_site_label_1
_geom_torsion_atom_site_label_2
_geom_torsion_atom_site_label_3
_geom_torsion_atom_site_label_4
_geom_torsion_site_symmetry_1
_geom_torsion
O5 Zn1 O1 C1 . 178.6(3)
O2 Zn1 O1 C1 3_666 1.5(5)
O4 Zn1 O1 C1 4_766 -79.1(3)
O3 Zn1 O1 C1 2_455 78.9(3)
O1 Zn1 O5 C7' . 2.8(14)
O2 Zn1 O5 C7' 3_666 -178.3(14)
O4 Zn1 O5 C7' 4_766 -86.3(14)
O3 Zn1 O5 C7' 2_455 90.2(14)
O1 Zn1 O5 C7 . -174.5(4)
O2 Zn1 O5 C7 3_666 4.3(5)
O4 Zn1 O5 C7 4_766 96.3(4)
O3 Zn1 O5 C7 2_455 -87.2(5)
Zn1 O2 C1 O1 3_666 0.4(5)
Zn1 O2 C1 C2 3_666 -179.1(2)
Zn1 O1 C1 O2 . -1.0(5)
Zn1 O1 C1 C2 . 178.6(2)
O2 C1 C2 C3 . 178.1(4)
O1 C1 C2 C3 . -1.4(5)
O2 C1 C2 S1 . 2.6(4)
O1 C1 C2 S1 . -176.9(3)
C5 S1 C2 C3 . 5.4(3)
C5 S1 C2 C1 . -178.5(3)
C1 C2 C3 C4 . 179.1(4)
S1 C2 C3 C4 . -5.0(5)
C2 C3 C4 C5 . 1.7(6)
C3 C4 C5 C6 . 174.0(4)
C3 C4 C5 S1 . 2.4(5)
C2 S1 C5 C4 . -4.4(3)
C2 S1 C5 C6 . -176.4(3)
Zn1 O4 C6 O3 4_756 -5.8(5)
Zn1 O4 C6 C5 4_756 171.8(2)
Zn1 O3 C6 O4 2_554 4.4(6)
Zn1 O3 C6 C5 2_554 -173.1(2)
C4 C5 C6 O4 . -152.9(4)
S1 C5 C6 O4 . 17.8(4)
C4 C5 C6 O3 . 24.9(5)
S1 C5 C6 O3 . -164.4(3)
C7' O5 C7 N1 . -5.0(7)
Zn1 O5 C7 N1 . 173.8(3)
C7' O5 C7 C8 . 175.6(8)
Zn1 O5 C7 C8 . -5.7(7)
C10' N1 C7 O5 . -176.9(7)
C10 N1 C7 O5 . 4.7(6)
C7' N1 C7 O5 . 4.7(6)
C9 N1 C7 O5 . -177.9(4)
C9' N1 C7 O5 . 4(2)
C10' N1 C7 C8 . 2.5(8)
C10 N1 C7 C8 . -175.9(5)
C7' N1 C7 C8 . -175.9(8)
C9 N1 C7 C8 . 1.5(6)
C9' N1 C7 C8 . -176(2)
C7 O5 C7' N1 . 5.3(7)
Zn1 O5 C7' N1 . -172.9(4)
C7 O5 C7' C8' . -174.9(11)
Zn1 O5 C7' C8' . 7(2)
C10' N1 C7' O5 . -7.2(17)
C10 N1 C7' O5 . 175.0(12)
C7 N1 C7' O5 . -5.1(7)
C9 N1 C7' O5 . -16(4)
C9' N1 C7' O5 . 174.8(10)
C10' N1 C7' C8' . 173.1(12)
C10 N1 C7' C8' . -4.8(11)
C7 N1 C7' C8' . 175.2(15)
C9 N1 C7' C8' . 164(2)
C9' N1 C7' C8' . -5.0(14)
